data_1576448
loop_
_publ_author_name
'Hwang, Meemie U.'
'Gogoi, Achyut'
'Scurria, Matthew'
'Gutierrez, Osvaldo'
'Scheidt, Karl A.'

_publ_section_title
;
 Photochemical cyclization of &#x3b1;-amino esters to access
 3-azetidinones.
;
_journal_issue 13
_journal_name_full 'Chemical science'
_journal_page_first 6766
_journal_page_last 6772
_journal_paper_doi 10.1039/d5sc09994c
_journal_volume 17
_journal_year 2026
_chemical_formula_moiety 'C12 H15 N O3 S'
_chemical_formula_sum 'C12 H15 N O3 S'
_chemical_formula_weight 253.31
_space_group_crystal_system monoclinic
_space_group_IT_number 14
_space_group_name_Hall '-P 2yn'
_space_group_name_H-M_alt 'P 1 21/n 1'
_atom_sites_solution_hydrogens geom
_atom_sites_solution_primary direct
_audit_block_doi 10.5517/ccdc.csd.cc2nnxx5
_audit_creation_date 2024-10-11
_audit_creation_method
;
Olex2 1.5
(compiled 2023.02.24 svn.rf166f9f3 for OlexSys, GUI svn.r6725)
;
_audit_update_record
;
2025-06-09 deposited with the CCDC.	2026-02-03 downloaded from the CCDC.
;
_cell_angle_alpha 90
_cell_angle_beta 94.5151(9)
_cell_angle_gamma 90
_cell_formula_units_Z 4
_cell_length_a 12.69645(13)
_cell_length_b 5.25071(5)
_cell_length_c 18.54221(17)
_cell_measurement_reflns_used 12943
_cell_measurement_temperature 100.00(10)
_cell_measurement_theta_max 78.4530
_cell_measurement_theta_min 4.0660
_cell_volume 1232.29(2)
_computing_cell_refinement 'CrysAlisPro 1.171.43.136a (Rigaku OD, 2024)'
_computing_data_collection 'CrysAlisPro 1.171.43.136a (Rigaku OD, 2024)'
_computing_data_reduction 'CrysAlisPro 1.171.43.136a (Rigaku OD, 2024)'
_computing_molecular_graphics 'Olex2 1.5 (Dolomanov et al., 2009)'
_computing_publication_material 'Olex2 1.5 (Dolomanov et al., 2009)'
_computing_structure_refinement 'SHELXL 2018/3 (Sheldrick, 2015)'
_computing_structure_solution 'SHELXS  (Sheldrick, 2008)'
_diffrn_ambient_environment N~2~
_diffrn_ambient_temperature 100.00(10)
_diffrn_detector 'Hybrid Pixel Array Detector'
_diffrn_detector_area_resol_mean 10.0000
_diffrn_detector_type HyPix
_diffrn_measured_fraction_theta_full 1.000
_diffrn_measured_fraction_theta_max 0.976
_diffrn_measurement_details
;
List of Runs (angles in degrees, time in seconds):

  # Type    Start    End  Width  t~exp~   \w     \q     \k     \f   Frames
#--------------------------------------------------------------------------
  1  \w    -75.00 -33.00   0.50    0.43    -- -106.00  61.00 120.00   84
  2  \w    -75.00 -33.00   0.50    0.43    -- -106.00  61.00  90.00   84
  3  \w    -75.00 -33.00   0.50    0.43    -- -106.00  61.00  60.00   84
  4  \w    -75.00 -33.00   0.50    0.43    -- -106.00  61.00   0.00   84
  5  \w    -75.00 -33.00   0.50    0.43    -- -106.00  61.00 -30.00   84
  6  \w    -75.00 -33.00   0.50    0.43    -- -106.00  61.00 -90.00   84
  7  \w    -42.00  26.00   0.50    0.11    --  -47.49  37.00-120.00  136
  8  \w   -119.00 -77.00   0.50    0.11    --  -47.49   0.00 -90.00   84
  9  \w   -119.00 -25.00   0.50    0.11    --  -47.49 -77.00 -90.00  188
 10  \w   -119.00 -25.00   0.50    0.11    --  -47.49 -77.00   0.00  188
 11  \w   -119.00 -77.00   0.50    0.11    --  -47.49   0.00  30.00   84
 12  \w   -119.00 -51.00   0.50    0.11    --  -47.49 -77.00 150.00  136
 13  \w     42.00 106.00   0.50    0.43    --  113.25 -94.00 -90.00  128
 14  \w     42.00 106.00   0.50    0.43    --  113.25 -94.00-180.00  128
 15  \w     44.00 111.00   0.50    0.43    --  113.25-125.00-180.00  134
 16  \w     42.00 106.00   0.50    0.43    --  113.25 -94.00 -60.00  128
 17  \w     43.00 106.00   0.50    0.43    --  113.25-101.00   1.00  126
 18  \w     42.00 106.00   0.50    0.43    --  113.25 -94.00  30.00  128
 19  \w    -18.00  81.00   0.50    0.11    --   47.49-101.00   1.00  198
 20  \w    -27.00  17.00   0.50    0.11    --   47.49 -19.00   0.00   88
 21  \w     42.00  71.00   0.50    0.43    --  113.25 -61.00 150.00   58
 22  \w     42.00  71.00   0.50    0.43    --  113.25 -61.00 -30.00   58
 23  \w     42.00  71.00   0.50    0.43    --  113.25 -61.00-180.00   58
 24  \w     33.00 119.00   0.50    0.11    --   47.49  57.00-150.00  172
 25  \w     85.00 178.00   0.50    0.43    --  113.25 101.00 105.00  186
 26  \w     25.00 119.00   0.50    0.11    --   47.49  77.00  90.00  188
 27  \w   -177.00 -85.00   0.50    0.43    -- -106.00-101.00   1.00  184
 28  \w   -177.00 -81.00   0.50    0.43    -- -106.00 -81.00  70.67  192
 29  \w   -177.00 -93.00   0.50    0.43    -- -106.00 -30.00 120.00  168
 30  \w   -177.00 -86.00   0.50    0.43    -- -106.00 -69.00  37.75  182
 31  \w   -177.00 -86.00   0.50    0.43    -- -106.00 -69.00  46.14  182
 32  \w   -177.00 -86.00   0.50    0.43    -- -106.00 -69.00  46.14  182
 33  \w   -177.00 -84.00   0.50    0.43    -- -106.00 -74.00-107.65  186
 34  \w   -177.00 -93.00   0.50    0.43    -- -106.00 -45.00 -90.00  168
 35  \w   -177.00 -92.00   0.50    0.43    -- -106.00 -50.00 -67.70  170
 36  \w   -177.00 -93.00   0.50    0.43    -- -106.00 -30.00 120.00  168
 37  \w   -106.00 -35.00   0.50    0.43    -- -106.00 101.00 105.00  142
 38  \w   -107.00 -36.00   0.50    0.43    -- -106.00 107.00 143.66  142
 39  \w   -108.00 -37.00   0.50    0.43    -- -106.00 112.00   4.89  142
 40  \w    -81.00  18.00   0.50    0.11    --  -47.49 101.00 105.00  198
;
_diffrn_measurement_device 'four-circle diffractometer'
_diffrn_measurement_device_type 'XtaLAB Synergy, Single source at home/near, HyPix'
_diffrn_measurement_method '\w scans'
_diffrn_orient_matrix_type 'CrysAlisPro convention (1999,Acta A55,543-557)'
_diffrn_orient_matrix_UB_11 0.0996724000
_diffrn_orient_matrix_UB_12 0.1662167000
_diffrn_orient_matrix_UB_13 0.0130542000
_diffrn_orient_matrix_UB_21 -0.0689130000
_diffrn_orient_matrix_UB_22 0.2259474000
_diffrn_orient_matrix_UB_23 0.0208208000
_diffrn_orient_matrix_UB_31 0.0117119000
_diffrn_orient_matrix_UB_32 -0.0861893000
_diffrn_orient_matrix_UB_33 0.0796070000
_diffrn_radiation_monochromator mirror
_diffrn_radiation_probe x-ray
_diffrn_radiation_type 'Cu K\a'
_diffrn_radiation_wavelength 1.54184
_diffrn_reflns_av_R_equivalents 0.0534
_diffrn_reflns_av_unetI/netI 0.0278
_diffrn_reflns_Laue_measured_fraction_full 1.000
_diffrn_reflns_Laue_measured_fraction_max 0.976
_diffrn_reflns_limit_h_max 16
_diffrn_reflns_limit_h_min -16
_diffrn_reflns_limit_k_max 6
_diffrn_reflns_limit_k_min -6
_diffrn_reflns_limit_l_max 23
_diffrn_reflns_limit_l_min -21
_diffrn_reflns_number 23429
_diffrn_reflns_point_group_measured_fraction_full 1.000
_diffrn_reflns_point_group_measured_fraction_max 0.976
_diffrn_reflns_theta_full 67.684
_diffrn_reflns_theta_max 79.555
_diffrn_reflns_theta_min 4.075
_diffrn_source 'micro-focus sealed X-ray tube'
_diffrn_source_type 'PhotonJet (Cu) X-ray Source'
_exptl_absorpt_coefficient_mu 2.319
_exptl_absorpt_correction_T_max 1.00000
_exptl_absorpt_correction_T_min 0.65230
_exptl_absorpt_correction_type multi-scan
_exptl_absorpt_process_details
;
CrysAlisPro 1.171.43.136a (Rigaku Oxford Diffraction, 2024)
Empirical absorption correction using spherical harmonics,
implemented in SCALE3 ABSPACK scaling algorithm.
;
_exptl_crystal_colour colourless
_exptl_crystal_colour_primary colourless
_exptl_crystal_density_diffrn 1.365
_exptl_crystal_description needle
_exptl_crystal_F_000 536
_exptl_crystal_size_max 0.202
_exptl_crystal_size_mid 0.020
_exptl_crystal_size_min 0.011
_refine_diff_density_max 0.358
_refine_diff_density_min -0.435
_refine_diff_density_rms 0.050
_refine_ls_extinction_method none
_refine_ls_goodness_of_fit_ref 1.080
_refine_ls_hydrogen_treatment constr
_refine_ls_matrix_type full
_refine_ls_number_parameters 156
_refine_ls_number_reflns 2617
_refine_ls_number_restraints 0
_refine_ls_restrained_S_all 1.080
_refine_ls_R_factor_all 0.0357
_refine_ls_R_factor_gt 0.0327
_refine_ls_shift/su_max 0.000
_refine_ls_shift/su_mean 0.000
_refine_ls_structure_factor_coef Fsqd
_refine_ls_weighting_details 'w=1/[\s^2^(Fo^2^)+(0.0385P)^2^+0.6175P] where P=(Fo^2^+2Fc^2^)/3'
_refine_ls_weighting_scheme calc
_refine_ls_wR_factor_gt 0.0839
_refine_ls_wR_factor_ref 0.0866
_reflns_Friedel_coverage 0.000
_reflns_number_gt 2384
_reflns_number_total 2617
_reflns_threshold_expression 'I > 2\s(I)'
_cod_data_source_file d5sc09994c1.cif
_cod_data_source_block cry0045_auto
_cod_depositor_comments 'Adding full bibliography for 1576448--1576450.cif.'
_cod_database_code 1576448
_shelx_shelxl_version_number 2018/3
_chemical_oxdiff_formula C12H15NO3S
_shelx_space_group_comment
;
The symmetry employed for this shelxl refinement is uniquely defined
by the following loop, which should always be used as a source of
symmetry information in preference to the above space-group names.
They are only intended as comments.
;
_shelx_estimated_absorpt_t_max 0.977
_shelx_estimated_absorpt_t_min 0.654
_olex2_refinement_description
;
1. Fixed Uiso
 At 1.2 times of:
  All C(H) groups, All C(H,H) groups
 At 1.5 times of:
  All C(H,H,H) groups
2.a Ternary CH refined with riding coordinates:
 C9(H9)
2.b Secondary CH2 refined with riding coordinates:
 C6(H6A,H6B), C12(H12A,H12B)
2.c Aromatic/amide H refined with riding coordinates:
 C4(H4), C10(H10), C11(H11), C16(H16)
2.d Idealised Me refined as rotating group:
 C13(H13A,H13B,H13C), C15(H15A,H15B,H15C)
;
_olex2_submission_special_instructions 'No special instructions were received'
_oxdiff_exptl_absorpt_empirical_details
;
Empirical correction (ABSPACK) includes:
- Absorption correction using spherical harmonics
- Frame scaling
;
_oxdiff_exptl_absorpt_empirical_full_max 1.520
_oxdiff_exptl_absorpt_empirical_full_min 0.660

loop_
_space_group_symop_operation_xyz
'x, y, z'
'-x+1/2, y+1/2, -z+1/2'
'-x, -y, -z'
'x-1/2, -y-1/2, z-1/2'

loop_
_atom_site_label
_atom_site_type_symbol
_atom_site_fract_x
_atom_site_fract_y
_atom_site_fract_z
_atom_site_U_iso_or_equiv
_atom_site_adp_type
_atom_site_occupancy
_atom_site_site_symmetry_order
_atom_site_calc_flag
_atom_site_refinement_flags_posn
_atom_site_refinement_flags_adp
_atom_site_refinement_flags_occupancy
_atom_site_disorder_assembly
_atom_site_disorder_group
S S 0.41386(2) -0.00364(6) 0.13750(2) 0.01721(11) Uani 1 1 d . . . . .
O1 O 0.67204(8) 0.6575(2) 0.14979(6) 0.0255(2) Uani 1 1 d . . . . .
O2 O 0.43082(8) -0.18078(18) 0.08064(5) 0.0223(2) Uani 1 1 d . . . . .
O3 O 0.38825(8) -0.09385(19) 0.20707(5) 0.0222(2) Uani 1 1 d . . . . .
C4 C 0.25292(11) 0.3276(3) 0.15528(7) 0.0210(3) Uani 1 1 d . . . . .
H4 H 0.262356 0.285408 0.205187 0.025 Uiso 1 1 calc R U . . .
N5 N 0.52421(9) 0.1520(2) 0.15189(6) 0.0190(2) Uani 1 1 d . . . . .
C6 C 0.57612(12) 0.2820(3) 0.09292(8) 0.0240(3) Uani 1 1 d . . . . .
H6A H 0.526568 0.342371 0.052639 0.029 Uiso 1 1 calc R U . . .
H6B H 0.635651 0.185708 0.074780 0.029 Uiso 1 1 calc R U . . .
C7 C 0.31449(10) 0.2119(3) 0.10581(7) 0.0182(3) Uani 1 1 d . . . . .
C8 C 0.16205(11) 0.5679(3) 0.05776(8) 0.0211(3) Uani 1 1 d . . . . .
C9 C 0.53882(11) 0.3726(3) 0.20356(7) 0.0200(3) Uani 1 1 d . . . . .
H9 H 0.472169 0.472044 0.206683 0.024 Uiso 1 1 calc R U . . .
C10 C 0.30015(11) 0.2697(3) 0.03235(7) 0.0196(3) Uani 1 1 d . . . . .
H10 H 0.342267 0.189627 -0.001211 0.023 Uiso 1 1 calc R U . . .
C11 C 0.22338(11) 0.4461(3) 0.00889(7) 0.0210(3) Uani 1 1 d . . . . .
H11 H 0.212466 0.484466 -0.041213 0.025 Uiso 1 1 calc R U . . .
C12 C 0.59098(12) 0.3075(3) 0.27767(8) 0.0243(3) Uani 1 1 d . . . . .
H12A H 0.659317 0.221721 0.272124 0.029 Uiso 1 1 calc R U . . .
H12B H 0.545369 0.188054 0.302364 0.029 Uiso 1 1 calc R U . . .
C13 C 0.08144(12) 0.7664(3) 0.03274(8) 0.0272(3) Uani 1 1 d . . . . .
H13A H 0.110650 0.936559 0.042918 0.041 Uiso 1 1 calc R U . . .
H13B H 0.017548 0.743519 0.058442 0.041 Uiso 1 1 calc R U . . .
H13C H 0.063721 0.748115 -0.019405 0.041 Uiso 1 1 calc R U . . .
C14 C 0.60960(11) 0.4870(3) 0.14844(8) 0.0204(3) Uani 1 1 d . . . . .
C15 C 0.60977(14) 0.5460(3) 0.32380(8) 0.0319(4) Uani 1 1 d . . . . .
H15A H 0.652565 0.667256 0.298511 0.048 Uiso 1 1 calc R U . . .
H15B H 0.647061 0.499876 0.370244 0.048 Uiso 1 1 calc R U . . .
H15C H 0.541759 0.624223 0.332282 0.048 Uiso 1 1 calc R U . . .
C16 C 0.17761(11) 0.5053(3) 0.13086(8) 0.0230(3) Uani 1 1 d . . . . .
H16 H 0.135843 0.585760 0.164556 0.028 Uiso 1 1 calc R U . . .

loop_
_atom_site_aniso_label
_atom_site_aniso_U_11
_atom_site_aniso_U_22
_atom_site_aniso_U_33
_atom_site_aniso_U_23
_atom_site_aniso_U_13
_atom_site_aniso_U_12
S 0.01788(18) 0.01493(18) 0.01845(18) -0.00087(11) -0.00087(12) 0.00076(11)
O1 0.0217(5) 0.0251(5) 0.0295(5) -0.0020(4) 0.0004(4) -0.0040(4)
O2 0.0248(5) 0.0180(5) 0.0237(5) -0.0044(4) -0.0008(4) 0.0014(4)
O3 0.0252(5) 0.0197(5) 0.0216(5) 0.0026(4) 0.0004(4) 0.0008(4)
C4 0.0195(6) 0.0238(7) 0.0195(6) 0.0009(5) 0.0009(5) 0.0006(5)
N5 0.0183(5) 0.0184(5) 0.0203(5) -0.0027(4) 0.0002(4) 0.0003(4)
C6 0.0228(7) 0.0258(7) 0.0240(7) -0.0052(6) 0.0055(5) -0.0045(6)
C7 0.0160(6) 0.0164(6) 0.0219(6) -0.0004(5) -0.0012(5) -0.0008(5)
C8 0.0167(6) 0.0202(6) 0.0258(7) 0.0014(5) -0.0011(5) -0.0013(5)
C9 0.0187(6) 0.0181(6) 0.0227(6) -0.0036(5) -0.0006(5) 0.0001(5)
C10 0.0193(6) 0.0192(6) 0.0201(6) -0.0020(5) 0.0011(5) -0.0017(5)
C11 0.0202(7) 0.0227(7) 0.0195(6) 0.0028(5) -0.0017(5) -0.0028(5)
C12 0.0231(7) 0.0262(7) 0.0229(7) -0.0009(6) -0.0024(5) 0.0005(6)
C13 0.0225(7) 0.0264(7) 0.0322(8) 0.0049(6) -0.0012(6) 0.0041(6)
C14 0.0168(6) 0.0212(7) 0.0229(7) -0.0018(5) -0.0006(5) 0.0025(5)
C15 0.0348(9) 0.0356(8) 0.0247(7) -0.0067(6) -0.0016(6) -0.0041(7)
C16 0.0195(7) 0.0256(7) 0.0239(7) -0.0003(5) 0.0027(5) 0.0032(5)

loop_
_atom_type_symbol
_atom_type_description
_atom_type_scat_dispersion_real
_atom_type_scat_dispersion_imag
_atom_type_scat_source
C C 0.0181 0.0091 'International Tables Vol C Tables 4.2.6.8 and 6.1.1.4'
H H 0.0000 0.0000 'International Tables Vol C Tables 4.2.6.8 and 6.1.1.4'
N N 0.0311 0.0180 'International Tables Vol C Tables 4.2.6.8 and 6.1.1.4'
O O 0.0492 0.0322 'International Tables Vol C Tables 4.2.6.8 and 6.1.1.4'
S S 0.3331 0.5567 'International Tables Vol C Tables 4.2.6.8 and 6.1.1.4'

loop_
_citation_id
_citation_doi
_citation_year
1 10.26434/chemrxiv-2025-fx6km 2025

loop_
_exptl_crystal_face_index_h
_exptl_crystal_face_index_k
_exptl_crystal_face_index_l
_exptl_crystal_face_perp_dist
0 0 1 0.0100
0 0 -1 0.0100
-1 0 0 0.0039
1 0 0 0.0069
0 1 0 0.1012
0 -1 0 0.1012

loop_
_geom_angle_atom_site_label_1
_geom_angle_atom_site_label_2
_geom_angle_atom_site_label_3
_geom_angle
_geom_angle_site_symmetry_1
_geom_angle_site_symmetry_3
_geom_angle_publ_flag
O2 S O3 120.27(6) . . ?
O2 S N5 105.62(6) . . ?
O2 S C7 108.45(6) . . ?
O3 S N5 105.76(6) . . ?
O3 S C7 107.75(6) . . ?
N5 S C7 108.50(6) . . ?
C7 C4 H4 120.4 . . ?
C16 C4 H4 120.4 . . ?
C16 C4 C7 119.18(13) . . ?
C6 N5 S 122.43(9) . . ?
C6 N5 C9 94.31(10) . . ?
C9 N5 S 123.55(9) . . ?
N5 C6 H6A 114.2 . . ?
N5 C6 H6B 114.2 . . ?
N5 C6 C14 86.78(10) . . ?
H6A C6 H6B 111.4 . . ?
C14 C6 H6A 114.2 . . ?
C14 C6 H6B 114.2 . . ?
C4 C7 S 119.07(10) . . ?
C4 C7 C10 120.84(13) . . ?
C10 C7 S 120.07(11) . . ?
C11 C8 C13 121.11(13) . . ?
C16 C8 C11 118.67(13) . . ?
C16 C8 C13 120.21(13) . . ?
N5 C9 H9 112.1 . . ?
N5 C9 C12 115.24(11) . . ?
N5 C9 C14 85.80(10) . . ?
C12 C9 H9 112.1 . . ?
C12 C9 C14 117.03(12) . . ?
C14 C9 H9 112.1 . . ?
C7 C10 H10 120.5 . . ?
C11 C10 C7 119.06(13) . . ?
C11 C10 H10 120.5 . . ?
C8 C11 H11 119.5 . . ?
C10 C11 C8 121.04(13) . . ?
C10 C11 H11 119.5 . . ?
C9 C12 H12A 109.4 . . ?
C9 C12 H12B 109.4 . . ?
C9 C12 C15 111.16(12) . . ?
H12A C12 H12B 108.0 . . ?
C15 C12 H12A 109.4 . . ?
C15 C12 H12B 109.4 . . ?
C8 C13 H13A 109.5 . . ?
C8 C13 H13B 109.5 . . ?
C8 C13 H13C 109.5 . . ?
H13A C13 H13B 109.5 . . ?
H13A C13 H13C 109.5 . . ?
H13B C13 H13C 109.5 . . ?
O1 C14 C6 133.76(14) . . ?
O1 C14 C9 134.54(13) . . ?
C6 C14 C9 91.52(10) . . ?
C12 C15 H15A 109.5 . . ?
C12 C15 H15B 109.5 . . ?
C12 C15 H15C 109.5 . . ?
H15A C15 H15B 109.5 . . ?
H15A C15 H15C 109.5 . . ?
H15B C15 H15C 109.5 . . ?
C4 C16 C8 121.20(13) . . ?
C4 C16 H16 119.4 . . ?
C8 C16 H16 119.4 . . ?

loop_
_geom_bond_atom_site_label_1
_geom_bond_atom_site_label_2
_geom_bond_distance
_geom_bond_site_symmetry_2
_geom_bond_publ_flag
S O2 1.4347(10) . ?
S O3 1.4354(10) . ?
S N5 1.6257(12) . ?
S C7 1.7611(14) . ?
O1 C14 1.1949(18) . ?
C4 H4 0.9500 . ?
C4 C7 1.3907(19) . ?
C4 C16 1.386(2) . ?
N5 C6 1.4866(18) . ?
N5 C9 1.5053(17) . ?
C6 H6A 0.9900 . ?
C6 H6B 0.9900 . ?
C6 C14 1.5264(19) . ?
C7 C10 1.3934(19) . ?
C8 C11 1.396(2) . ?
C8 C13 1.5080(19) . ?
C8 C16 1.394(2) . ?
C9 H9 1.0000 . ?
C9 C12 1.5167(19) . ?
C9 C14 1.536(2) . ?
C10 H10 0.9500 . ?
C10 C11 1.390(2) . ?
C11 H11 0.9500 . ?
C12 H12A 0.9900 . ?
C12 H12B 0.9900 . ?
C12 C15 1.525(2) . ?
C13 H13A 0.9800 . ?
C13 H13B 0.9800 . ?
C13 H13C 0.9800 . ?
C15 H15A 0.9800 . ?
C15 H15B 0.9800 . ?
C15 H15C 0.9800 . ?
C16 H16 0.9500 . ?

loop_
_geom_torsion_atom_site_label_1
_geom_torsion_atom_site_label_2
_geom_torsion_atom_site_label_3
_geom_torsion_atom_site_label_4
_geom_torsion
_geom_torsion_site_symmetry_1
_geom_torsion_site_symmetry_2
_geom_torsion_site_symmetry_3
_geom_torsion_site_symmetry_4
_geom_torsion_publ_flag
S N5 C6 C14 144.48(10) . . . . ?
S N5 C9 C12 98.32(13) . . . . ?
S N5 C9 C14 -143.69(10) . . . . ?
S C7 C10 C11 -178.07(10) . . . . ?
O2 S N5 C6 53.11(12) . . . . ?
O2 S N5 C9 174.99(10) . . . . ?
O2 S C7 C4 152.97(11) . . . . ?
O2 S C7 C10 -28.69(13) . . . . ?
O3 S N5 C6 -178.37(10) . . . . ?
O3 S N5 C9 -56.49(12) . . . . ?
O3 S C7 C4 21.30(13) . . . . ?
O3 S C7 C10 -160.36(11) . . . . ?
C4 C7 C10 C11 0.2(2) . . . . ?
N5 S C7 C4 -92.76(12) . . . . ?
N5 S C7 C10 85.57(12) . . . . ?
N5 C6 C14 O1 165.92(16) . . . . ?
N5 C6 C14 C9 -9.47(10) . . . . ?
N5 C9 C12 C15 175.66(12) . . . . ?
N5 C9 C14 O1 -165.97(17) . . . . ?
N5 C9 C14 C6 9.36(10) . . . . ?
C6 N5 C9 C12 -127.62(13) . . . . ?
C6 N5 C9 C14 -9.64(10) . . . . ?
C7 S N5 C6 -63.00(12) . . . . ?
C7 S N5 C9 58.88(12) . . . . ?
C7 C4 C16 C8 0.6(2) . . . . ?
C7 C10 C11 C8 1.0(2) . . . . ?
C9 N5 C6 C14 9.69(10) . . . . ?
C11 C8 C16 C4 0.6(2) . . . . ?
C12 C9 C14 O1 -49.7(2) . . . . ?
C12 C9 C14 C6 125.63(13) . . . . ?
C13 C8 C11 C10 177.76(13) . . . . ?
C13 C8 C16 C4 -178.53(13) . . . . ?
C14 C9 C12 C15 77.06(16) . . . . ?
C16 C4 C7 S 177.35(11) . . . . ?
C16 C4 C7 C10 -1.0(2) . . . . ?
C16 C8 C11 C10 -1.4(2) . . . . ?

loop_
_exptl_oxdiff_crystal_face_indexfrac_h
_exptl_oxdiff_crystal_face_indexfrac_k
_exptl_oxdiff_crystal_face_indexfrac_l
_exptl_oxdiff_crystal_face_x
_exptl_oxdiff_crystal_face_y
_exptl_oxdiff_crystal_face_z
-0.0001 -0.0001 0.9997 0.0130 0.0208 0.0796
0.0001 0.0001 -0.9997 -0.0130 -0.0208 -0.0796
-0.9986 -0.0003 0.0002 -0.0996 0.0687 -0.0116
0.9986 0.0003 -0.0002 0.0996 -0.0687 0.0116
-0.0012 0.9997 -0.0024 0.1660 0.2259 -0.0864
0.0012 -0.9997 0.0024 -0.1660 -0.2259 0.0864
